data_7059431
loop_
_publ_author_name
'Yan, Tingou'
'Cheng, Guangbin'
'Yang, Hongwei'

_publ_section_title
;
 1,3,4-Oxadiazole based thermostable energetic materials: synthesis and
 structure--property relationship
;
_journal_issue 16
_journal_name_full 'New Journal of Chemistry'
_journal_page_first 6643
_journal_page_last 6651
_journal_paper_doi 10.1039/D0NJ00518E
_journal_volume 44
_journal_year 2020
_chemical_absolute_configuration unk
_chemical_formula_moiety 'C8 H2 N10 O9'
_chemical_formula_sum 'C8 H2 N10 O9'
_chemical_formula_weight 382.20
_space_group_crystal_system orthorhombic
_space_group_IT_number 43
_space_group_name_Hall 'F 2 -2d'
_space_group_name_H-M_alt 'F d d 2'
_atom_sites_solution_hydrogens geom
_atom_sites_solution_primary dual
_audit_creation_date 2019-04-17
_audit_creation_method
;
Olex2 1.2
(compiled 2018.05.29 svn.r3508 for OlexSys, GUI svn.r5506)
;
_audit_update_record
;
2019-10-18 deposited with the CCDC.	2020-03-26 downloaded from the CCDC.
;
_cell_angle_alpha 90
_cell_angle_beta 90
_cell_angle_gamma 90
_cell_formula_units_Z 8
_cell_length_a 17.6045(9)
_cell_length_b 30.8050(16)
_cell_length_c 5.0463(2)
_cell_measurement_reflns_used 3521
_cell_measurement_temperature 100
_cell_measurement_theta_max 27.451
_cell_measurement_theta_min 2.645
_cell_volume 2736.6(2)
_computing_cell_refinement 'SAINT V8.38A (?, 2016)'
_computing_data_reduction 'SAINT V8.38A (?, 2016)'
_computing_molecular_graphics 'Olex2 (Dolomanov et al., 2009)'
_computing_publication_material 'Olex2 (Dolomanov et al., 2009)'
_computing_structure_refinement 'ShelXL (Sheldrick, 2015)'
_computing_structure_solution 'ShelXT (Sheldrick, 2015)'
_diffrn_ambient_temperature 100.0
_diffrn_measured_fraction_theta_full 0.999
_diffrn_measured_fraction_theta_max 0.992
_diffrn_measurement_device_type 'Bruker APEX-II CCD'
_diffrn_measurement_method '\f and \w scans'
_diffrn_radiation_type MoK\a
_diffrn_radiation_wavelength 0.71073
_diffrn_reflns_av_R_equivalents 0.0382
_diffrn_reflns_av_unetI/netI 0.0316
_diffrn_reflns_Laue_measured_fraction_full 0.999
_diffrn_reflns_Laue_measured_fraction_max 0.992
_diffrn_reflns_limit_h_max 24
_diffrn_reflns_limit_h_min -24
_diffrn_reflns_limit_k_max 40
_diffrn_reflns_limit_k_min -41
_diffrn_reflns_limit_l_max 6
_diffrn_reflns_limit_l_min -5
_diffrn_reflns_number 8574
_diffrn_reflns_point_group_measured_fraction_full 0.941
_diffrn_reflns_point_group_measured_fraction_max 0.881
_diffrn_reflns_theta_full 25.242
_diffrn_reflns_theta_max 29.106
_diffrn_reflns_theta_min 2.645
_diffrn_standards_number 0
_exptl_absorpt_coefficient_mu 0.170
_exptl_absorpt_correction_T_max 0.7458
_exptl_absorpt_correction_T_min 0.6965
_exptl_absorpt_correction_type multi-scan
_exptl_absorpt_process_details
'SADABS-2016/2 (Bruker,2016/2) was used for absorption correction. wR2(int) was 0.1358 before and 0.0538 after correction. The Ratio of minimum to maximum transmission is 0.9339. The \l/2 correction factor is Not present.'
_exptl_crystal_colour colourless
_exptl_crystal_colour_primary colourless
_exptl_crystal_density_diffrn 1.855
_exptl_crystal_description plate
_exptl_crystal_F_000 1536
_exptl_crystal_size_max 0.08
_exptl_crystal_size_mid 0.05
_exptl_crystal_size_min 0.04
_refine_diff_density_max 0.278
_refine_diff_density_min -0.256
_refine_diff_density_rms 0.066
_refine_ls_abs_structure_details
;
 Refined as an inversion twin.
;
_refine_ls_abs_structure_Flack 1(3)
_refine_ls_extinction_method none
_refine_ls_goodness_of_fit_ref 1.108
_refine_ls_hydrogen_treatment constr
_refine_ls_matrix_type full
_refine_ls_number_parameters 124
_refine_ls_number_reflns 1614
_refine_ls_number_restraints 1
_refine_ls_restrained_S_all 1.108
_refine_ls_R_factor_all 0.0625
_refine_ls_R_factor_gt 0.0386
_refine_ls_shift/su_max 0.000
_refine_ls_shift/su_mean 0.000
_refine_ls_structure_factor_coef Fsqd
_refine_ls_weighting_details 'w=1/[\s^2^(Fo^2^)+(0.0644P)^2^+2.6698P] where P=(Fo^2^+2Fc^2^)/3'
_refine_ls_weighting_scheme calc
_refine_ls_wR_factor_gt 0.0950
_refine_ls_wR_factor_ref 0.1188
_reflns_Friedel_coverage 0.601
_reflns_Friedel_fraction_full 0.867
_reflns_Friedel_fraction_max 0.742
_reflns_number_gt 1306
_reflns_number_total 1614
_reflns_threshold_expression 'I > 2\s(I)'
_cod_data_source_file d0nj00518e2.cif
_cod_data_source_block 22019407_0m
_cod_depositor_comments
;Adding full bibliography for 7059427--7059434.cif.

 Adding full bibliography for 7059427--7059434.cif.
;
_cod_database_code 7059431
_shelx_shelxl_version_number 2018/3
_shelx_space_group_comment
;
The symmetry employed for this shelxl refinement is uniquely defined
by the following loop, which should always be used as a source of
symmetry information in preference to the above space-group names.
They are only intended as comments.
;
_shelx_estimated_absorpt_t_max 0.993
_shelx_estimated_absorpt_t_min 0.987
_olex2_refinement_description
;
1. Twinned data refinement
 Scales: 0(3)
 1(3)
2. Fixed Uiso
 At 1.2 times of:
  All C(H) groups
3.a Aromatic/amide H refined with riding coordinates:
 C1(H1)
;
_olex2_submission_special_instructions 'No special instructions were received'

loop_
_space_group_symop_operation_xyz
'x, y, z'
'-x, -y, z'
'x+1/4, -y+1/4, z+1/4'
'-x+1/4, y+1/4, z+1/4'
'x, y+1/2, z+1/2'
'-x, -y+1/2, z+1/2'
'x+1/4, -y+3/4, z+3/4'
'-x+1/4, y+3/4, z+3/4'
'x+1/2, y, z+1/2'
'-x+1/2, -y, z+1/2'
'x+3/4, -y+1/4, z+3/4'
'-x+3/4, y+1/4, z+3/4'
'x+1/2, y+1/2, z'
'-x+1/2, -y+1/2, z'
'x+3/4, -y+3/4, z+1/4'
'-x+3/4, y+3/4, z+1/4'

loop_
_atom_site_label
_atom_site_type_symbol
_atom_site_fract_x
_atom_site_fract_y
_atom_site_fract_z
_atom_site_U_iso_or_equiv
_atom_site_adp_type
_atom_site_occupancy
_atom_site_site_symmetry_order
_atom_site_calc_flag
_atom_site_refinement_flags_posn
_atom_site_refinement_flags_adp
_atom_site_refinement_flags_occupancy
_atom_site_disorder_assembly
_atom_site_disorder_group
O3 O 0.250000 0.250000 0.5422(6) 0.0269(7) Uani 1 2 d S T P . .
O4 O 0.58440(13) 0.28583(8) 0.7606(5) 0.0344(6) Uani 1 1 d . . . . .
O5 O 0.59784(13) 0.32097(8) 0.3872(5) 0.0335(6) Uani 1 1 d . . . . .
O1 O 0.24542(14) 0.33674(7) 0.3467(6) 0.0382(6) Uani 1 1 d . . . . .
O2 O 0.32389(16) 0.36054(8) 0.0451(6) 0.0466(7) Uani 1 1 d . . . . .
N3 N 0.48119(14) 0.30389(8) 0.5239(6) 0.0248(6) Uani 1 1 d . . . . .
N2 N 0.43583(14) 0.28091(8) 0.6875(5) 0.0249(6) Uani 1 1 d . . . . .
N5 N 0.28394(15) 0.26215(9) 0.9568(6) 0.0280(6) Uani 1 1 d . . . . .
N4 N 0.56266(14) 0.30322(8) 0.5616(6) 0.0275(6) Uani 1 1 d . . . . .
N1 N 0.30891(16) 0.33966(9) 0.2471(6) 0.0332(7) Uani 1 1 d . . . . .
C3 C 0.36665(17) 0.28975(10) 0.5974(7) 0.0243(6) Uani 1 1 d . . . . .
C4 C 0.30076(17) 0.26801(10) 0.7103(7) 0.0257(6) Uani 1 1 d . . . . .
C2 C 0.37015(17) 0.31866(10) 0.3796(7) 0.0263(7) Uani 1 1 d . . . . .
C1 C 0.44527(19) 0.32671(10) 0.3351(7) 0.0288(7) Uani 1 1 d . . . . .
H1 H 0.467150 0.344410 0.201110 0.035 Uiso 1 1 calc R . . . .

loop_
_atom_site_aniso_label
_atom_site_aniso_U_11
_atom_site_aniso_U_22
_atom_site_aniso_U_33
_atom_site_aniso_U_23
_atom_site_aniso_U_13
_atom_site_aniso_U_12
O3 0.0253(14) 0.0360(16) 0.0193(16) 0.000 0.000 -0.0055(12)
O4 0.0295(11) 0.0405(13) 0.0331(14) 0.0079(11) -0.0036(11) 0.0007(10)
O5 0.0319(12) 0.0345(13) 0.0341(13) 0.0008(11) 0.0075(11) -0.0089(10)
O1 0.0326(12) 0.0312(12) 0.0510(16) -0.0077(14) -0.0064(12) 0.0075(10)
O2 0.0527(16) 0.0339(13) 0.0532(18) 0.0189(13) -0.0184(15) -0.0086(11)
N3 0.0234(11) 0.0234(12) 0.0277(14) 0.0025(10) 0.0008(11) -0.0015(10)
N2 0.0247(12) 0.0263(13) 0.0237(13) 0.0007(11) 0.0014(11) -0.0042(10)
N5 0.0251(12) 0.0350(15) 0.0239(13) -0.0015(13) 0.0009(11) -0.0029(11)
N4 0.0252(12) 0.0277(12) 0.0296(15) -0.0021(12) 0.0027(12) -0.0007(10)
N1 0.0364(15) 0.0222(13) 0.0409(18) -0.0001(12) -0.0103(13) -0.0001(11)
C3 0.0233(13) 0.0265(14) 0.0231(15) -0.0026(13) 0.0016(13) -0.0004(11)
C4 0.0236(14) 0.0290(16) 0.0246(15) -0.0030(13) -0.0011(13) 0.0009(12)
C2 0.0289(15) 0.0212(14) 0.0288(16) -0.0001(12) -0.0027(14) 0.0005(11)
C1 0.0319(15) 0.0248(14) 0.0296(18) 0.0040(14) -0.0010(14) -0.0048(11)

loop_
_atom_type_symbol
_atom_type_description
_atom_type_scat_dispersion_real
_atom_type_scat_dispersion_imag
_atom_type_scat_source
C C 0.0033 0.0016 'International Tables Vol C Tables 4.2.6.8 and 6.1.1.4'
H H 0.0000 0.0000 'International Tables Vol C Tables 4.2.6.8 and 6.1.1.4'
N N 0.0061 0.0033 'International Tables Vol C Tables 4.2.6.8 and 6.1.1.4'
O O 0.0106 0.0060 'International Tables Vol C Tables 4.2.6.8 and 6.1.1.4'

loop_
_geom_angle_atom_site_label_1
_geom_angle_atom_site_label_2
_geom_angle_atom_site_label_3
_geom_angle
_geom_angle_site_symmetry_1
_geom_angle_site_symmetry_3
_geom_angle_publ_flag
C4 O3 C4 102.2(3) . 14 ?
N2 N3 N4 119.9(2) . . ?
C1 N3 N2 115.5(2) . . ?
C1 N3 N4 124.6(3) . . ?
C3 N2 N3 103.0(2) . . ?
C4 N5 N5 105.58(18) . 14 ?
O4 N4 O5 130.4(3) . . ?
O4 N4 N3 115.6(2) . . ?
O5 N4 N3 114.0(3) . . ?
O1 N1 O2 124.8(3) . . ?
O1 N1 C2 117.6(3) . . ?
O2 N1 C2 117.6(3) . . ?
N2 C3 C4 120.2(3) . . ?
N2 C3 C2 110.8(3) . . ?
C2 C3 C4 128.9(3) . . ?
O3 C4 C3 118.1(3) . . ?
N5 C4 O3 113.3(3) . . ?
N5 C4 C3 128.6(3) . . ?
C3 C2 N1 128.1(3) . . ?
C1 C2 N1 125.0(3) . . ?
C1 C2 C3 106.5(3) . . ?
N3 C1 C2 104.1(3) . . ?

loop_
_geom_bond_atom_site_label_1
_geom_bond_atom_site_label_2
_geom_bond_distance
_geom_bond_site_symmetry_2
_geom_bond_publ_flag
O3 C4 1.351(4) . ?
O3 C4 1.351(4) 14 ?
O4 N4 1.201(4) . ?
O5 N4 1.207(4) . ?
O1 N1 1.229(4) . ?
O2 N1 1.234(4) . ?
N3 N2 1.349(4) . ?
N3 N4 1.447(4) . ?
N3 C1 1.342(4) . ?
N2 C3 1.328(4) . ?
N5 N5 1.410(5) 14 ?
N5 C4 1.291(4) . ?
N1 C2 1.424(4) . ?
C3 C4 1.456(4) . ?
C3 C2 1.416(5) . ?
C2 C1 1.364(4) . ?

loop_
_twin_individual_id
_twin_individual_mass_fraction_refined
1 0(3)
2 1(3)
